data_2105882
loop_
_publ_author_name
'Allan, David R.'
'Bailey, Daniel'
'Bird, Nigel'
'Blake, Alexander J.'
'Champness, Neil R.'
'Huang, Deguang'
'Keane, Conal P.'
'McMaster, Jonathan'
'Prior, Timothy J.'
'Tidey, Jeremiah P.'
'Schr\"oder, Martin'

_publ_section_title
;
 High-pressure studies of palladium and platinum thioether macrocyclic
 dihalide complexes
;
_journal_coeditor_code XK5015
_journal_issue 3
_journal_name_full 'Acta Crystallographica Section B'
_journal_page_first 469
_journal_page_last 486
_journal_paper_doi 10.1107/S2052520614008786
_journal_volume 70
_journal_year 2014
_chemical_formula_moiety 'C6 H12 Cl2 Pd S3'
_chemical_formula_sum 'C6 H12 Cl2 Pd S3'
_chemical_formula_weight 357.64
_chemical_name_systematic
;
 ?
;
_space_group_IT_number 19
_symmetry_cell_setting orthorhombic
_symmetry_space_group_name_Hall 'P 2ac 2ab'
_symmetry_space_group_name_H-M 'P 21 21 21'
_atom_sites_solution_hydrogens geom
_atom_sites_solution_primary direct
_atom_sites_solution_secondary difmap
_audit_creation_method 'enCIFer editing of SHELXL97 CIF output'
_cell_angle_alpha 90.00
_cell_angle_beta 90.00
_cell_angle_gamma 90.00
_cell_formula_units_Z 4
_cell_length_a 6.9234(9)
_cell_length_b 11.3268(11)
_cell_length_c 11.089(2)
_cell_measurement_pressure 7680000
_cell_measurement_reflns_used 576
_cell_measurement_temperature 298(2)
_cell_measurement_theta_max 26.6
_cell_measurement_theta_min 4.1
_cell_volume 869.6(2)
_computing_cell_refinement 'Bruker SAINT (Bruker, 2004)'
_computing_data_collection 'Bruker APEX2 (Bruker, 2004)'
_computing_data_reduction 'Bruker SAINT'
_computing_molecular_graphics 'PLATON (Spek, 2003)'
_computing_publication_material 'enCIFer (Allen et al., 2004); PLATON'
_computing_structure_refinement 'SHELXL97 (Sheldrick, 1998)'
_computing_structure_solution 'SHELXS97 (Sheldrick, 1990)'
_diffrn_ambient_temperature 298(2)
_diffrn_measured_fraction_theta_full 0.402
_diffrn_measured_fraction_theta_max 0.402
_diffrn_measurement_device_type 'Bruker APEXII CCD area detector'
_diffrn_measurement_method omega
_diffrn_radiation_monochromator 'silicon (111)'
_diffrn_radiation_source 'Daresbury SRS Station 16.2 SMX'
_diffrn_radiation_type synchrotron
_diffrn_radiation_wavelength 0.8406
_diffrn_reflns_av_R_equivalents 0.043
_diffrn_reflns_av_sigmaI/netI 0.049
_diffrn_reflns_limit_h_max 6
_diffrn_reflns_limit_h_min -7
_diffrn_reflns_limit_k_max 12
_diffrn_reflns_limit_k_min -11
_diffrn_reflns_limit_l_max 4
_diffrn_reflns_limit_l_min -4
_diffrn_reflns_number 1403
_diffrn_reflns_theta_full 26.85
_diffrn_reflns_theta_max 26.85
_diffrn_reflns_theta_min 4.08
_diffrn_standards_decay_% 0
_diffrn_standards_number 0
_exptl_absorpt_coefficient_mu 3.399
_exptl_absorpt_correction_T_max 1.000
_exptl_absorpt_correction_T_min 0.134
_exptl_absorpt_correction_type multi-scan
_exptl_absorpt_process_details '(SADABS; Bruker, 2004)'
_exptl_crystal_colour 'intensely dark'
_exptl_crystal_density_diffrn 2.732
_exptl_crystal_density_method 'not measured'
_exptl_crystal_description tablet
_exptl_crystal_F_000 704
_exptl_crystal_size_max 0.15
_exptl_crystal_size_mid 0.10
_exptl_crystal_size_min 0.05
_refine_diff_density_max 0.52
_refine_diff_density_min -0.41
_refine_ls_abs_structure_details 'Flack H D (1983), Acta Cryst. A39, 876-881'
_refine_ls_abs_structure_Flack -0.02(17)
_refine_ls_extinction_method none
_refine_ls_goodness_of_fit_ref 1.12
_refine_ls_hydrogen_treatment constr
_refine_ls_matrix_type full
_refine_ls_number_parameters 74
_refine_ls_number_reflns 437
_refine_ls_number_restraints 19
_refine_ls_restrained_S_all 1.15
_refine_ls_R_factor_all 0.0432
_refine_ls_R_factor_gt 0.0404
_refine_ls_shift/su_max 0.001
_refine_ls_shift/su_mean 0.000
_refine_ls_structure_factor_coef Fsqd
_refine_ls_weighting_details 'calc w=1/[\s^2^(Fo^2^)+(0.060P)^2^+1.958P] where P=(Fo^2^+2Fc^2^)/3'
_refine_ls_weighting_scheme calc
_refine_ls_wR_factor_gt 0.0968
_refine_ls_wR_factor_ref 0.0993
_reflns_number_gt 415
_reflns_number_total 441
_reflns_threshold_expression I>2\s(I)
_cod_data_source_file xk5015sup1.cif
_cod_data_source_block cmpd_1_76.8_kbar
_cod_database_code 2105882
_cod_database_fobs_code 2105882

loop_
_symmetry_equiv_pos_as_xyz
'x, y, z'
'-x+1/2, -y, z+1/2'
'x+1/2, -y+1/2, -z'
'-x, y+1/2, -z+1/2'

loop_
_atom_site_type_symbol
_atom_site_label
_atom_site_fract_x
_atom_site_fract_y
_atom_site_fract_z
_atom_site_U_iso_or_equiv
_atom_site_adp_type
_atom_site_calc_flag
_atom_site_refinement_flags
_atom_site_occupancy
_atom_site_symmetry_multiplicity
Pd Pd 0.1973(2) 0.16758(9) 0.3534(3) 0.0190(15) Uani d U 1 1
Cl Cl1 0.1029(11) 0.0089(4) 0.4701(13) 0.047(3) Uani d U 1 1
Cl Cl2 0.4400(7) 0.0654(4) 0.2604(12) 0.044(5) Uani d U 1 1
S S1 -0.0233(7) 0.1868(3) 0.1458(13) 0.021(3) Uani d DU 1 1
C C2 -0.188(3) 0.2967(16) 0.206(3) 0.048(7) Uiso d DU 1 1
H H2A -0.1319 0.3748 0.1990 0.058 Uiso calc R 1 1
H H2B -0.3084 0.2958 0.1605 0.058 Uiso calc R 1 1
C C3 -0.226(3) 0.267(2) 0.336(3) 0.061(8) Uiso d DU 1 1
H H3A -0.2777 0.1875 0.3386 0.073 Uiso calc R 1 1
H H3B -0.3269 0.3194 0.3644 0.073 Uiso calc R 1 1
S S4 -0.0299(7) 0.2739(4) 0.4444(11) 0.018(3) Uani d DU 1 1
C C5 0.046(3) 0.4227(13) 0.441(4) 0.044(7) Uiso d DU 1 1
H H5A -0.0612 0.4710 0.4141 0.053 Uiso calc R 1 1
H H5B 0.0774 0.4468 0.5227 0.053 Uiso calc R 1 1
C C6 0.213(3) 0.4474(13) 0.364(3) 0.024(5) Uiso d DU 1 1
H H6A 0.3070 0.4881 0.4135 0.029 Uiso calc R 1 1
H H6B 0.1701 0.5033 0.3033 0.029 Uiso calc R 1 1
S S7 0.3360(6) 0.3343(3) 0.2881(10) 0.0122(12) Uiso d DU 1 1
C C8 0.265(3) 0.3643(17) 0.133(2) 0.059(8) Uiso d DU 1 1
H H8A 0.1844 0.4345 0.1339 0.070 Uiso calc R 1 1
H H8B 0.3806 0.3836 0.0883 0.070 Uiso calc R 1 1
C C9 0.158(2) 0.2698(14) 0.064(3) 0.025(5) Uiso d DU 1 1
H H9A 0.2522 0.2144 0.0331 0.030 Uiso calc R 1 1
H H9B 0.0958 0.3067 -0.0044 0.030 Uiso calc R 1 1

loop_
_atom_site_aniso_label
_atom_site_aniso_U_11
_atom_site_aniso_U_22
_atom_site_aniso_U_33
_atom_site_aniso_U_12
_atom_site_aniso_U_13
_atom_site_aniso_U_23
Pd 0.0183(9) 0.0060(7) 0.033(5) 0.0001(5) -0.0047(15) 0.0024(10)
Cl1 0.106(5) 0.016(2) 0.020(10) -0.032(3) -0.026(5) 0.002(4)
Cl2 0.031(3) 0.028(3) 0.071(16) 0.022(2) -0.014(4) -0.020(4)
S1 0.022(3) 0.019(2) 0.022(8) -0.0039(18) -0.002(5) 0.003(4)
S4 0.015(3) 0.020(2) 0.019(9) -0.0077(18) 0.006(4) 0.006(4)

loop_
_atom_type_symbol
_atom_type_description
_atom_type_scat_dispersion_real
_atom_type_scat_dispersion_imag
_atom_type_scat_source
C C 0.0033 0.0016 'International Tables Vol C Tables 4.2.6.8 and 6.1.1.4'
H H 0.0000 0.0000 'International Tables Vol C Tables 4.2.6.8 and 6.1.1.4'
S S 0.1246 0.1234 'International Tables Vol C Tables 4.2.6.8 and 6.1.1.4'
Cl Cl 0.1484 0.1585 'International Tables Vol C Tables 4.2.6.8 and 6.1.1.4'
Pd Pd -0.9988 1.0072 'International Tables Vol C Tables 4.2.6.8 and 6.1.1.4'

loop_
_geom_angle_atom_site_label_1
_geom_angle_atom_site_label_2
_geom_angle_atom_site_label_3
_geom_angle_site_symmetry_3
_geom_angle
S4 Pd S7 . 89.6(2)
S4 Pd Cl2 . 177.43(19)
S7 Pd Cl2 . 88.0(2)
S4 Pd Cl1 . 88.1(3)
S7 Pd Cl1 . 163.6(4)
Cl2 Pd Cl1 . 93.8(3)
S4 Pd S1 . 86.8(3)
S7 Pd S1 . 84.3(3)
Cl2 Pd S1 . 94.0(4)
Cl1 Pd S1 . 111.8(3)
S4 Pd S4 3_556 89.21(16)
S7 Pd S4 3_556 77.6(3)
Cl2 Pd S4 3_556 89.2(3)
Cl1 Pd S4 3_556 86.1(3)
S1 Pd S4 3_556 161.56(15)
C9 S1 C2 . 105.2(9)
C9 S1 Pd . 94.2(9)
C2 S1 Pd . 95.6(13)
C3 C2 S1 . 108(2)
C3 C2 H2A . 110.1
S1 C2 H2A . 110.1
C3 C2 H2B . 110.1
S1 C2 H2B . 110.1
H2A C2 H2B . 108.5
C2 C3 S4 . 120(2)
C2 C3 H3A . 107.4
S4 C3 H3A . 107.4
C2 C3 H3B . 107.4
S4 C3 H3B . 107.4
H3A C3 H3B . 106.9
C5 S4 C3 . 104.5(16)
C5 S4 Pd . 107.2(8)
C3 S4 Pd . 101.8(10)
C6 C5 S4 . 115.4(16)
C6 C5 H5A . 108.4
S4 C5 H5A . 108.4
C6 C5 H5B . 108.4
S4 C5 H5B . 108.4
H5A C5 H5B . 107.5
C5 C6 S7 . 121.6(13)
C5 C6 H6A . 106.9
S7 C6 H6A . 106.9
C5 C6 H6B . 106.9
S7 C6 H6B . 106.9
H6A C6 H6B . 106.7
C6 S7 C8 . 100.6(12)
C6 S7 Pd . 104.6(7)
C8 S7 Pd . 110.3(7)
C9 C8 S7 . 118.6(17)
C9 C8 H8A . 107.7
S7 C8 H8A . 107.7
C9 C8 H8B . 107.7
S7 C8 H8B . 107.7
H8A C8 H8B . 107.1
C8 C9 S1 . 117.1(19)
C8 C9 H9A . 108.0
S1 C9 H9A . 108.0
C8 C9 H9B . 108.0
S1 C9 H9B . 108.0
H9A C9 H9B . 107.3

loop_
_geom_bond_atom_site_label_1
_geom_bond_atom_site_label_2
_geom_bond_site_symmetry_2
_geom_bond_distance
Pd S4 . 2.223(7)
Pd S7 . 2.239(5)
Pd Cl2 . 2.286(8)
Pd Cl1 . 2.309(9)
Pd S1 . 2.771(13)
Pd S4 3_556 3.006(10)
S1 C9 . 1.808(17)
S1 C2 . 1.815(16)
C2 C3 . 1.51(2)
C2 H2A . 0.9700
C2 H2B . 0.9700
C3 S4 . 1.813(19)
C3 H3A . 0.9700
C3 H3B . 0.9700
S4 C5 . 1.767(14)
C5 C6 . 1.46(2)
C5 H5A . 0.9700
C5 H5B . 0.9700
C6 S7 . 1.755(17)
C6 H6A . 0.9700
C6 H6B . 0.9700
S7 C8 . 1.82(2)
C8 C9 . 1.510(18)
C8 H8A . 0.9700
C8 H8B . 0.9700
C9 H9A . 0.9700
C9 H9B . 0.9700

loop_
_geom_torsion_atom_site_label_1
_geom_torsion_atom_site_label_2
_geom_torsion_atom_site_label_3
_geom_torsion_atom_site_label_4
_geom_torsion
S1 C2 C3 S4 65(2)
C2 C3 S4 C5 61(2)
C3 S4 C5 C6 -97(2)
S4 C5 C6 S7 -4(3)
C5 C6 S7 C8 109(2)
C6 S7 C8 C9 -120.2(18)
S7 C8 C9 S1 40(2)
C8 C9 S1 C2 56(2)
C9 S1 C2 C3 -133.6(18)
